data_4313419
loop_
_publ_author_name
'Hoseop Yun'
'Geanha Ryu'
'Stephen Lee'
'Roald Hoffmann'

_publ_section_title
;
 A New Quasi-One-Dimensional Ternary Chalcogenide: Synthesis, Crystal
 Structure, and Electronic Structure of Nb1+xV1-xS5 (x= 0.18)
;
_journal_name_full 'Inorganic Chemistry'
_journal_page_first 2253
_journal_page_last 2260
_journal_paper_doi 10.1021/ic0205334
_journal_volume 42
_journal_year 2003
_chemical_compound_source 'synthesized by the authors, see text.'
_chemical_formula_sum 'Nb1.18 S5 V0.82'
_chemical_formula_weight 212.04
_chemical_name_systematic
;

 ?

;
_space_group_IT_number 11
_symmetry_space_group_name_Hall '-P 2yb'
_symmetry_space_group_name_H-M 'P 1 21/m 1'
_atom_sites_solution_primary direct
_atom_sites_solution_secondary difmap
_audit_creation_method SHELXL-97
_cell_angle_alpha 90.00
_cell_angle_beta 114.82(3)
_cell_angle_gamma 90.00
_cell_formula_units_Z 2
_cell_length_a 9.881(4)
_cell_length_b 3.329(1)
_cell_length_c 8.775(3)
_cell_measurement_reflns_used 23
_cell_measurement_temperature 293(2)
_cell_measurement_theta_max 14.0
_cell_measurement_theta_min 10.0
_cell_volume 261.98(17)
_computing_cell_refinement 'Mac Science MXC3 (Mac Science Corporation, 1994)'
_computing_data_collection 'Mac Science MXC3 (Mac Science Corporation, 1994)'
_computing_data_reduction 'Mac Science MXC3 (Mac Science Corporation, 1994)'
_computing_structure_refinement 'SHELXL-97 (Sheldrick, 1997)'
_computing_structure_solution 'SHELXS-97 (Sheldrick, 1990)'
_diffrn_ambient_temperature 293(2)
_diffrn_measured_fraction_theta_full 0.969
_diffrn_measured_fraction_theta_max 0.969
_diffrn_measurement_device_type 'MAC Science MXC3'
_diffrn_measurement_method \w-2\q
_diffrn_radiation_monochromator graphite
_diffrn_radiation_source 'fine-focus sealed tube'
_diffrn_radiation_type MoK\a
_diffrn_radiation_wavelength 0.71073
_diffrn_reflns_av_R_equivalents 0.0367
_diffrn_reflns_av_sigmaI/netI 0.0331
_diffrn_reflns_limit_h_max 11
_diffrn_reflns_limit_h_min -12
_diffrn_reflns_limit_k_max 4
_diffrn_reflns_limit_k_min 0
_diffrn_reflns_limit_l_max 10
_diffrn_reflns_limit_l_min 0
_diffrn_reflns_number 621
_diffrn_reflns_theta_full 25.98
_diffrn_reflns_theta_max 25.98
_diffrn_reflns_theta_min 2.27
_diffrn_standards_decay_% 'no decay, variation 1.5'
_diffrn_standards_interval_count 100
_diffrn_standards_number 2
_exptl_absorpt_coefficient_mu 5.871
_exptl_absorpt_correction_T_max 0.918
_exptl_absorpt_correction_T_min 0.816
_exptl_absorpt_correction_type analytical
_exptl_absorpt_process_details '(de Meulenaer, 1965)'
_exptl_crystal_colour black
_exptl_crystal_density_diffrn 3.956
_exptl_crystal_density_method 'not measured'
_exptl_crystal_description needle
_exptl_crystal_F_000 295
_exptl_crystal_size_max 0.36
_exptl_crystal_size_mid 0.03
_exptl_crystal_size_min 0.016
_refine_diff_density_max 2.083
_refine_diff_density_min -1.713
_refine_diff_density_rms 0.307
_refine_ls_extinction_method none
_refine_ls_goodness_of_fit_ref 1.055
_refine_ls_matrix_type full
_refine_ls_number_parameters 44
_refine_ls_number_reflns 588
_refine_ls_number_restraints 0
_refine_ls_restrained_S_all 1.055
_refine_ls_R_factor_all 0.0526
_refine_ls_R_factor_gt 0.0457
_refine_ls_shift/su_max 0.000
_refine_ls_shift/su_mean 0.000
_refine_ls_structure_factor_coef Fsqd
_refine_ls_weighting_details 'w=1/[\s^2^(Fo^2^)+(0.0532P)^2^+6.5384P] where P=(Fo^2^+2Fc^2^)/3'
_refine_ls_weighting_scheme calc
_refine_ls_wR_factor_gt 0.1140
_refine_ls_wR_factor_ref 0.1171
_reflns_number_gt 520
_reflns_number_total 588
_reflns_threshold_expression >2sigma(I)
_cod_data_source_file ic0205334.cif
_cod_data_source_block Nb(1+x)V(1-x)S5
_cod_depositor_comments
;
The following automatic conversions were performed:

'_refine_ls_weighting_scheme' value 'calc
w=1/[\s^2^(Fo^2^)+(0.0532P)^2^+6.5384P] where P=(Fo^2^+2Fc^2^)/3' was
changed to 'calc'. New tag '_refine_ls_weighting_details' was
created. The value of the new tag was set to
'w=1/[\s^2^(Fo^2^)+(0.0532P)^2^+6.5384P] where P=(Fo^2^+2Fc^2^)/3'.

Automatic conversion script
Id: cif_fix_values 3143 2015-03-26 13:38:13Z robertas 
;
_cod_original_cell_volume 261.96(17)
_cod_original_formula_sum 'Nb1.18 S5.00 V0.82'
_cod_database_code 4313419

loop_
_symmetry_equiv_pos_as_xyz
'x, y, z'
'-x, y+1/2, -z'
'-x, -y, -z'
'x, -y-1/2, z'

loop_
_atom_site_label
_atom_site_type_symbol
_atom_site_fract_x
_atom_site_fract_y
_atom_site_fract_z
_atom_site_U_iso_or_equiv
_atom_site_adp_type
_atom_site_occupancy
_atom_site_calc_flag
_atom_site_refinement_flags
_atom_site_disorder_assembly
_atom_site_disorder_group
Nb1 Nb 0.13801(12) 0.2500 0.22204(13) 0.0092(4) Uani 1 d S . .
Nb2 Nb 0.4041(2) -0.2500 0.0578(2) 0.0130(7) Uani 0.177(14) d SP . .
V2 V 0.4041(2) -0.2500 0.0578(2) 0.0130(7) Uani 0.823(14) d SP . .
S1 S 0.4104(3) 0.2500 0.2621(4) 0.0114(7) Uani 1 d S . .
S2 S 0.0198(3) -0.2500 0.3433(4) 0.0114(7) Uani 1 d S . .
S3 S 0.2479(3) -0.2500 0.4577(4) 0.0117(7) Uani 1 d S . .
S4 S -0.1339(3) 0.2500 -0.0080(3) 0.0069(6) Uani 1 d S . .
S5 S 0.3373(3) -0.7500 -0.1581(4) 0.0113(7) Uani 1 d S . .

loop_
_atom_site_aniso_label
_atom_site_aniso_U_11
_atom_site_aniso_U_22
_atom_site_aniso_U_33
_atom_site_aniso_U_23
_atom_site_aniso_U_13
_atom_site_aniso_U_12
Nb1 0.0069(5) 0.0090(6) 0.0103(6) 0.000 0.0022(4) 0.000
Nb2 0.0092(10) 0.0167(12) 0.0126(11) 0.000 0.0040(7) 0.000
V2 0.0092(10) 0.0167(12) 0.0126(11) 0.000 0.0040(7) 0.000
S1 0.0114(14) 0.0086(15) 0.0129(14) 0.000 0.0038(11) 0.000
S2 0.0120(14) 0.0095(16) 0.0137(14) 0.000 0.0065(11) 0.000
S3 0.0101(14) 0.0080(15) 0.0127(14) 0.000 0.0006(11) 0.000
S4 0.0029(12) 0.0047(14) 0.0114(13) 0.000 0.0012(10) 0.000
S5 0.0106(14) 0.0100(15) 0.0121(13) 0.000 0.0036(11) 0.000

loop_
_atom_type_symbol
_atom_type_description
_atom_type_scat_dispersion_real
_atom_type_scat_dispersion_imag
_atom_type_scat_source
Nb Nb -2.0727 0.6215 'International Tables Vol C Tables 4.2.6.8 and 6.1.1.4'
V V 0.3005 0.5294 'International Tables Vol C Tables 4.2.6.8 and 6.1.1.4'
S S 0.1246 0.1234 'International Tables Vol C Tables 4.2.6.8 and 6.1.1.4'

loop_
_geom_angle_atom_site_label_1
_geom_angle_atom_site_label_2
_geom_angle_atom_site_label_3
_geom_angle
_geom_angle_site_symmetry_1
_geom_angle_site_symmetry_3
_geom_angle_publ_flag
S4 Nb1 S4 83.60(10) 3 3_565 ?
S4 Nb1 S2 90.77(8) 3 . ?
S4 Nb1 S2 153.72(10) 3_565 . ?
S4 Nb1 S2 153.72(10) 3 1_565 ?
S4 Nb1 S2 90.77(8) 3_565 1_565 ?
S2 Nb1 S2 83.00(10) . 1_565 ?
S4 Nb1 S3 157.45(10) 3 1_565 ?
S4 Nb1 S3 92.44(8) 3_565 1_565 ?
S2 Nb1 S3 101.94(9) . 1_565 ?
S2 Nb1 S3 48.01(10) 1_565 1_565 ?
S4 Nb1 S3 92.44(8) 3 . ?
S4 Nb1 S3 157.45(10) 3_565 . ?
S2 Nb1 S3 48.01(10) . . ?
S2 Nb1 S3 101.94(9) 1_565 . ?
S3 Nb1 S3 82.74(10) 1_565 . ?
S4 Nb1 S1 77.74(9) 3 . ?
S4 Nb1 S1 77.74(9) 3_565 . ?
S2 Nb1 S1 126.16(8) . . ?
S2 Nb1 S1 126.16(8) 1_565 . ?
S3 Nb1 S1 79.72(9) 1_565 . ?
S3 Nb1 S1 79.72(9) . . ?
S4 Nb1 S4 74.37(9) 3 . ?
S4 Nb1 S4 74.37(9) 3_565 . ?
S2 Nb1 S4 79.38(9) . . ?
S2 Nb1 S4 79.38(9) 1_565 . ?
S3 Nb1 S4 125.96(8) 1_565 . ?
S3 Nb1 S4 125.96(8) . . ?
S1 Nb1 S4 142.27(10) . . ?
S4 Nb1 Nb1 131.80(5) 3 1_565 ?
S4 Nb1 Nb1 48.20(5) 3_565 1_565 ?
S2 Nb1 Nb1 131.50(5) . 1_565 ?
S2 Nb1 Nb1 48.50(5) 1_565 1_565 ?
S3 Nb1 Nb1 48.63(5) 1_565 1_565 ?
S3 Nb1 Nb1 131.37(5) . 1_565 ?
S1 Nb1 Nb1 90.0 . 1_565 ?
S4 Nb1 Nb1 90.0 . 1_565 ?
S4 Nb1 Nb1 48.20(5) 3 1_545 ?
S4 Nb1 Nb1 131.80(5) 3_565 1_545 ?
S2 Nb1 Nb1 48.50(5) . 1_545 ?
S2 Nb1 Nb1 131.50(5) 1_565 1_545 ?
S3 Nb1 Nb1 131.37(5) 1_565 1_545 ?
S3 Nb1 Nb1 48.63(5) . 1_545 ?
S1 Nb1 Nb1 90.0 . 1_545 ?
S4 Nb1 Nb1 90.0 . 1_545 ?
Nb1 Nb1 Nb1 180.00(13) 1_565 1_545 ?
S5 Nb2 S5 101.16(10) 3_645 . ?
S5 Nb2 S5 101.16(10) 3_645 1_565 ?
S5 Nb2 S5 87.97(12) . 1_565 ?
S5 Nb2 S1 92.12(11) 3_645 . ?
S5 Nb2 S1 166.61(13) . . ?
S5 Nb2 S1 91.18(8) 1_565 . ?
S5 Nb2 S1 92.12(11) 3_645 1_545 ?
S5 Nb2 S1 91.18(8) . 1_545 ?
S5 Nb2 S1 166.61(13) 1_565 1_545 ?
S1 Nb2 S1 86.56(12) . 1_545 ?
S5 Nb2 S4 168.99(13) 3_645 3 ?
S5 Nb2 S4 86.70(10) . 3 ?
S5 Nb2 S4 86.70(10) 1_565 3 ?
S1 Nb2 S4 79.92(10) . 3 ?
S1 Nb2 S4 79.92(10) 1_545 3 ?
S5 Nb2 Nb2 51.60(8) 3_645 3_655 ?
S5 Nb2 Nb2 97.00(11) . 3_655 ?
S5 Nb2 Nb2 49.56(8) 1_565 3_655 ?
S1 Nb2 Nb2 92.58(7) . 3_655 ?
S1 Nb2 Nb2 143.68(13) 1_545 3_655 ?
S4 Nb2 Nb2 135.68(8) 3 3_655 ?
S5 Nb2 V2 51.60(8) 3_645 3_655 ?
S5 Nb2 V2 97.00(11) . 3_655 ?
S5 Nb2 V2 49.56(8) 1_565 3_655 ?
S1 Nb2 V2 92.58(7) . 3_655 ?
S1 Nb2 V2 143.68(13) 1_545 3_655 ?
S4 Nb2 V2 135.68(8) 3 3_655 ?
Nb2 Nb2 V2 0.00(9) 3_655 3_655 ?
S5 Nb2 V2 51.60(8) 3_645 3_645 ?
S5 Nb2 V2 49.56(8) . 3_645 ?
S5 Nb2 V2 97.00(11) 1_565 3_645 ?
S1 Nb2 V2 143.68(13) . 3_645 ?
S1 Nb2 V2 92.58(7) 1_545 3_645 ?
S4 Nb2 V2 135.68(8) 3 3_645 ?
Nb2 Nb2 V2 67.39(8) 3_655 3_645 ?
V2 Nb2 V2 67.39(8) 3_655 3_645 ?
S5 Nb2 Nb2 51.60(8) 3_645 3_645 ?
S5 Nb2 Nb2 49.56(8) . 3_645 ?
S5 Nb2 Nb2 97.00(11) 1_565 3_645 ?
S1 Nb2 Nb2 143.68(13) . 3_645 ?
S1 Nb2 Nb2 92.58(7) 1_545 3_645 ?
S4 Nb2 Nb2 135.68(8) 3 3_645 ?
Nb2 Nb2 Nb2 67.39(8) 3_655 3_645 ?
V2 Nb2 Nb2 67.39(8) 3_655 3_645 ?
V2 Nb2 Nb2 0.00(9) 3_645 3_645 ?
S5 Nb2 Nb2 90.0 3_645 1_565 ?
S5 Nb2 Nb2 133.99(6) . 1_565 ?
S5 Nb2 Nb2 46.01(6) 1_565 1_565 ?
S1 Nb2 Nb2 46.72(6) . 1_565 ?
S1 Nb2 Nb2 133.28(6) 1_545 1_565 ?
S4 Nb2 Nb2 90.0 3 1_565 ?
Nb2 Nb2 Nb2 56.31(4) 3_655 1_565 ?
V2 Nb2 Nb2 56.31(4) 3_655 1_565 ?
V2 Nb2 Nb2 123.69(4) 3_645 1_565 ?
Nb2 Nb2 Nb2 123.69(4) 3_645 1_565 ?
S5 Nb2 Nb2 90.0 3_645 1_545 ?
S5 Nb2 Nb2 46.01(6) . 1_545 ?
S5 Nb2 Nb2 133.99(6) 1_565 1_545 ?
S1 Nb2 Nb2 133.28(6) . 1_545 ?
S1 Nb2 Nb2 46.72(6) 1_545 1_545 ?
S4 Nb2 Nb2 90.0 3 1_545 ?
Nb2 Nb2 Nb2 123.69(4) 3_655 1_545 ?
V2 Nb2 Nb2 123.69(4) 3_655 1_545 ?
V2 Nb2 Nb2 56.31(4) 3_645 1_545 ?
Nb2 Nb2 Nb2 56.31(4) 3_645 1_545 ?
Nb2 Nb2 Nb2 180.0(2) 1_565 1_545 ?
Nb2 S1 V2 86.56(12) . 1_565 ?
Nb2 S1 Nb2 86.56(12) . 1_565 ?
V2 S1 Nb2 0.00(13) 1_565 1_565 ?
Nb2 S1 Nb1 101.46(10) . . ?
V2 S1 Nb1 101.46(10) 1_565 . ?
Nb2 S1 Nb1 101.46(10) 1_565 . ?
S3 S2 Nb1 66.16(10) . 1_545 ?
S3 S2 Nb1 66.16(10) . . ?
Nb1 S2 Nb1 83.00(10) 1_545 . ?
S2 S3 Nb1 65.84(10) . 1_545 ?
S2 S3 Nb1 65.84(10) . . ?
Nb1 S3 Nb1 82.75(10) 1_545 . ?
Nb1 S4 Nb1 83.60(10) 3 3_565 ?
Nb1 S4 V2 100.85(9) 3 3 ?
Nb1 S4 V2 100.85(9) 3_565 3 ?
Nb1 S4 Nb2 100.85(9) 3 3 ?
Nb1 S4 Nb2 100.85(9) 3_565 3 ?
V2 S4 Nb2 0.00(10) 3 3 ?
Nb1 S4 Nb1 105.63(9) 3 . ?
Nb1 S4 Nb1 105.63(9) 3_565 . ?
V2 S4 Nb1 144.19(13) 3 . ?
Nb2 S4 Nb1 144.19(13) 3 . ?
V2 S5 Nb2 0.00(12) 3_645 3_645 ?
V2 S5 Nb2 78.84(10) 3_645 . ?
Nb2 S5 Nb2 78.84(10) 3_645 . ?
V2 S5 Nb2 78.84(10) 3_645 1_545 ?
Nb2 S5 Nb2 78.84(10) 3_645 1_545 ?
Nb2 S5 Nb2 87.97(12) . 1_545 ?
V2 S5 V2 78.84(10) 3_645 1_545 ?
Nb2 S5 V2 78.84(10) 3_645 1_545 ?
Nb2 S5 V2 87.97(12) . 1_545 ?
Nb2 S5 V2 0.00(14) 1_545 1_545 ?

loop_
_geom_bond_atom_site_label_1
_geom_bond_atom_site_label_2
_geom_bond_distance
_geom_bond_site_symmetry_2
_geom_bond_publ_flag
Nb1 S4 2.497(2) 3 ?
Nb1 S4 2.497(2) 3_565 ?
Nb1 S2 2.512(2) . ?
Nb1 S2 2.512(2) 1_565 ?
Nb1 S3 2.518(2) 1_565 ?
Nb1 S3 2.518(2) . ?
Nb1 S1 2.564(3) . ?
Nb1 S4 2.597(3) . ?
Nb1 Nb1 3.3287(13) 1_565 ?
Nb1 Nb1 3.3287(13) 1_545 ?
Nb2 S5 2.327(4) 3_645 ?
Nb2 S5 2.397(3) . ?
Nb2 S5 2.397(3) 1_565 ?
Nb2 S1 2.428(3) . ?
Nb2 S1 2.428(3) 1_545 ?
Nb2 S4 2.518(3) 3 ?
Nb2 Nb2 3.000(3) 3_655 ?
Nb2 V2 3.000(3) 3_655 ?
Nb2 V2 3.000(3) 3_645 ?
Nb2 Nb2 3.000(3) 3_645 ?
Nb2 Nb2 3.3287(13) 1_565 ?
Nb2 Nb2 3.3287(13) 1_545 ?
S1 V2 2.428(3) 1_565 ?
S1 Nb2 2.428(3) 1_565 ?
S2 S3 2.046(4) . ?
S2 Nb1 2.512(2) 1_545 ?
S3 Nb1 2.518(2) 1_545 ?
S4 Nb1 2.497(2) 3 ?
S4 Nb1 2.497(2) 3_565 ?
S4 V2 2.518(3) 3 ?
S4 Nb2 2.518(3) 3 ?
S5 V2 2.327(4) 3_645 ?
S5 Nb2 2.327(4) 3_645 ?
S5 Nb2 2.397(3) 1_545 ?
S5 V2 2.397(3) 1_545 ?
